data_4032619
loop_
_publ_author_name
'Roche, C\'ecile'
'Luo, Qianfu'
'Gil-Ram\'irez, Guzm\'an'
'Jiang, Hua-Wei'
'Kohn, Daniel R.'
'Xiong, Yaoyao'
'Thompson, Amber L.'
'Anderson, Harry L.'

_publ_section_title
;
 Unexpected Interactions between Alkyl Straps and Pyridine Ligands in
 Sulfur-Strapped Porphyrin Nanorings.
;
_journal_name_full 'The Journal of organic chemistry'
_journal_paper_doi 10.1021/acs.joc.7b01128
_journal_year 2017
_chemical_absolute_configuration ad
_chemical_formula_moiety 'C46 H37 N5 O2 S2 Zn1'
_chemical_formula_sum 'C46 H37 N5 O2 S2 Zn'
_chemical_formula_weight 821.34
_chemical_melting_point ?
_space_group_IT_number 29
_symmetry_cell_setting orthorhombic
_symmetry_space_group_name_Hall 'P 2c -2ac'
_symmetry_space_group_name_H-M 'P c a 21'
_atom_sites_solution_hydrogens difmap
_atom_sites_solution_primary other
_audit_creation_date 2017-01-25
_audit_creation_method CRYSTALS_ver_14.61_build_6019
_cell_angle_alpha 90
_cell_angle_beta 90
_cell_angle_gamma 90
_cell_formula_units_Z 8
_cell_length_a 15.8256(2)
_cell_length_b 16.3140(2)
_cell_length_c 29.6844(3)
_cell_measurement_reflns_used 28188
_cell_measurement_temperature 150
_cell_measurement_theta_max 27
_cell_measurement_theta_min 5
_cell_volume 7663.88(16)
_computing_cell_refinement 'DENZO/SCALEPACK (Otwinowski & Minor, 1997)'
_computing_data_collection 'COLLECT (Nonius, 2001).'
_computing_data_reduction 'DENZO/SCALEPACK (Otwinowski & Minor, 1997)'
_computing_molecular_graphics 'CAMERON (Watkin et al., 1996)'
_computing_publication_material 'CRYSTALS (Betteridge et al., 2003)'
_computing_structure_refinement 'CRYSTALS (Betteridge et al., 2003)'
_computing_structure_solution 'Superflip (Palatinus & Chapuis, 2007)'
_diffrn_ambient_temperature 150
_diffrn_measured_fraction_theta_full 0.991
_diffrn_measured_fraction_theta_max 0.990
_diffrn_measurement_device Area
_diffrn_measurement_device_type 'Nonius KappaCCD'
_diffrn_measurement_method \w
_diffrn_radiation_monochromator graphite
_diffrn_radiation_type 'Mo K\a'
_diffrn_radiation_wavelength 0.71073
_diffrn_reflns_av_R_equivalents 0.044
_diffrn_reflns_limit_h_max 20
_diffrn_reflns_limit_h_min -20
_diffrn_reflns_limit_k_max 21
_diffrn_reflns_limit_k_min -20
_diffrn_reflns_limit_l_max 38
_diffrn_reflns_limit_l_min -38
_diffrn_reflns_number 92249
_diffrn_reflns_theta_full 26.962
_diffrn_reflns_theta_max 27.512
_diffrn_reflns_theta_min 5.132
_diffrn_standards_number 0
_exptl_absorpt_coefficient_mu 0.797
_exptl_absorpt_correction_T_max 0.85
_exptl_absorpt_correction_T_min 0.76
_exptl_absorpt_correction_type multi-scan
_exptl_absorpt_process_details 'DENZO/SCALEPACK (Otwinowski & Minor, 1997)'
_exptl_crystal_colour clear_intense_purple
_exptl_crystal_density_diffrn 1.424
_exptl_crystal_density_meas ?
_exptl_crystal_density_method 'not measured'
_exptl_crystal_description block
_exptl_crystal_F_000 3408
_exptl_crystal_size_max 0.40
_exptl_crystal_size_mid 0.30
_exptl_crystal_size_min 0.20
_refine_diff_density_max 0.34
_refine_diff_density_min -0.29
_refine_ls_abs_structure_details 'Flack (1983), 0 Friedel-pairs'
_refine_ls_abs_structure_Flack 0.187(6)
_refine_ls_extinction_method None
_refine_ls_goodness_of_fit_ref 1.0000
_refine_ls_hydrogen_treatment constr
_refine_ls_matrix_type full
_refine_ls_number_parameters 1010
_refine_ls_number_reflns 17184
_refine_ls_number_restraints 1
_refine_ls_R_factor_all 0.0407
_refine_ls_R_factor_gt 0.0336
_refine_ls_shift/su_max 0.0017020
_refine_ls_shift/su_mean 0.0000406
_refine_ls_structure_factor_coef Fsqd
_refine_ls_weighting_details
;
 Method, part 1, Chebychev polynomial, (Watkin, 1994, Prince, 1982) 
 [weight] = 1.0/[A~0~*T~0~(x)+A~1~*T~1~(x) ... +A~n-1~]*T~n-1~(x)] 
 where A~i~ are the Chebychev coefficients listed below and x= Fcalc/Fmax 
 Method = Robust Weighting (Prince, 1982) 
 W = [weight] * [1-(deltaF/6*sigmaF)^2^]^2^ 
 A~i~ are: 
 25.7 40.3 24.2 10.2 2.39 
;
_refine_ls_weighting_scheme calc
_refine_ls_wR_factor_all 0.0757
_refine_ls_wR_factor_gt 0.0706
_refine_ls_wR_factor_ref 0.0757
_reflns_limit_h_max 20
_reflns_limit_h_min 0
_reflns_limit_k_max 21
_reflns_limit_k_min 0
_reflns_limit_l_max 38
_reflns_limit_l_min -38
_reflns_number_gt 15482
_reflns_number_total 52097
_reflns_threshold_expression I>2.0\s(I)
_oxford_diffrn_Wilson_B_factor 0.00
_oxford_diffrn_Wilson_scale 0.00
_oxford_refine_ls_r_factor_ref 0.0407
_oxford_refine_ls_scale 0.20564(5)
_oxford_reflns_number_all 17184
_oxford_reflns_threshold_expression_ref I>-3.0\s(I)
_oxford_structure_analysis_title '6706 (005drk16)'
_cod_data_source_file jo7b01128_si_002.cif
_cod_data_source_block 6a
_cod_depositor_comments
;
The following automatic conversions were performed:

'_chemical_melting_point' value 'not measured' was changed to '?' -
the value is undefined or not given.

'_atom_sites_solution_primary' value 'Other' changed to 'other'
according to
/home/data/users/saulius/crontab/automatic-downloads/rss-feeds/ACS/lib/dictionaries/cif_core.dic
dictionary named 'cif_core.dic' version 2.4.2 from 2011-04-26.

'_exptl_crystal_density_meas' value 'not measured' was changed to '?'
- the value is perceived as not measured.

Automatic conversion script
Id: cif_fix_values 4973 2017-02-22 13:04:09Z antanas 
;
_cod_original_sg_symbol_H-M 'P c a 21 '
_cod_original_formula_sum 'C46 H37 N5 O2 S2 Zn1'
_cod_database_code 4032619

loop_
_symmetry_equiv_pos_as_xyz
x,y,z
-x+1/2,y,z+1/2
x+1/2,-y,z
-x,-y,z+1/2

loop_
_atom_site_label
_atom_site_type_symbol
_atom_site_fract_x
_atom_site_fract_y
_atom_site_fract_z
_atom_site_U_iso_or_equiv
_atom_site_occupancy
_atom_site_adp_type
_atom_site_refinement_flags_posn
Zn1 Zn 0.688584(17) 0.613708(16) 0.499974(17) 0.0199 1.0000 Uani .
N1 N 0.72750(13) 0.71910(13) 0.46614(7) 0.0223 1.0000 Uani .
N2 N 0.70965(14) 0.67167(13) 0.56111(7) 0.0235 1.0000 Uani .
N3 N 0.69204(13) 0.50376(13) 0.53477(7) 0.0207 1.0000 Uani .
N4 N 0.70731(13) 0.55103(12) 0.44042(7) 0.0193 1.0000 Uani .
N5 N 0.55636(12) 0.64436(13) 0.49879(8) 0.0239 1.0000 Uani .
C1 C 0.72863(16) 0.73007(16) 0.42026(9) 0.0236 1.0000 Uani .
C2 C 0.73599(18) 0.81735(17) 0.41036(10) 0.0310 1.0000 Uani .
C3 C 0.7400(2) 0.85651(18) 0.45052(10) 0.0337 1.0000 Uani .
C4 C 0.73434(17) 0.79514(16) 0.48539(9) 0.0260 1.0000 Uani .
C5 C 0.73145(19) 0.81089(17) 0.53153(10) 0.0302 1.0000 Uani .
C6 C 0.71856(18) 0.75402(17) 0.56641(9) 0.0268 1.0000 Uani .
C7 C 0.7097(2) 0.77522(19) 0.61349(9) 0.0350 1.0000 Uani .
C8 C 0.69376(19) 0.70518(19) 0.63585(9) 0.0339 1.0000 Uani .
C9 C 0.69537(16) 0.63928(18) 0.60317(9) 0.0256 1.0000 Uani .
C10 C 0.68672(16) 0.55586(17) 0.61275(8) 0.0254 1.0000 Uani .
C11 C 0.68978(15) 0.49263(16) 0.58052(8) 0.0237 1.0000 Uani .
C12 C 0.69206(16) 0.40587(17) 0.59073(9) 0.0270 1.0000 Uani .
C13 C 0.69512(16) 0.36595(16) 0.55102(9) 0.0254 1.0000 Uani .
C14 C 0.69554(15) 0.42738(16) 0.51606(9) 0.0223 1.0000 Uani .
C15 C 0.70077(16) 0.41064(16) 0.47012(9) 0.0227 1.0000 Uani .
C16 C 0.70686(15) 0.46788(16) 0.43535(8) 0.0220 1.0000 Uani .
C17 C 0.71511(16) 0.44705(16) 0.38805(9) 0.0238 1.0000 Uani .
C18 C 0.71963(16) 0.51867(16) 0.36525(9) 0.0247 1.0000 Uani .
C19 C 0.71505(15) 0.58373(16) 0.39812(8) 0.0212 1.0000 Uani .
C20 C 0.72116(16) 0.66803(16) 0.38811(8) 0.0227 1.0000 Uani .
C21 C 0.52686(19) 0.6998(2) 0.46903(10) 0.0398 1.0000 Uani .
C22 C 0.4444(2) 0.7269(2) 0.47012(12) 0.0485 1.0000 Uani .
C23 C 0.38982(16) 0.69739(19) 0.50149(12) 0.0387 1.0000 Uani .
C24 C 0.41929(19) 0.6405(2) 0.53196(11) 0.0385 1.0000 Uani .
C25 C 0.50223(18) 0.61613(18) 0.52969(9) 0.0311 1.0000 Uani .
C31 C 0.71962(17) 0.69068(15) 0.33938(9) 0.0247 1.0000 Uani .
C32 C 0.79356(19) 0.70795(18) 0.31564(10) 0.0331 1.0000 Uani .
C33 C 0.7917(2) 0.72650(19) 0.27005(10) 0.0373 1.0000 Uani .
C34 C 0.7158(2) 0.72624(18) 0.24716(10) 0.0386 1.0000 Uani .
C35 C 0.6420(2) 0.70812(17) 0.26934(9) 0.0328 1.0000 Uani .
C36 C 0.64309(18) 0.69053(16) 0.31537(9) 0.0270 1.0000 Uani .
C41 C 0.68006(18) 0.52895(17) 0.66113(9) 0.0275 1.0000 Uani .
C42 C 0.75103(19) 0.5319(2) 0.68836(9) 0.0351 1.0000 Uani .
C43 C 0.7502(2) 0.5011(2) 0.73225(9) 0.0385 1.0000 Uani .
C44 C 0.6765(2) 0.46788(19) 0.74910(10) 0.0392 1.0000 Uani .
C45 C 0.6038(2) 0.46615(19) 0.72295(9) 0.0362 1.0000 Uani .
C46 C 0.60508(17) 0.49608(17) 0.67919(9) 0.0286 1.0000 Uani .
S1 S 0.54628(4) 0.67429(4) 0.34422(3) 0.0300 1.0000 Uani .
S2 S 0.51075(4) 0.49687(4) 0.64667(3) 0.0302 1.0000 Uani .
O1 O 0.55619(14) 0.53481(13) 0.29882(7) 0.0370 1.0000 Uani .
O2 O 0.52269(16) 0.33472(14) 0.65522(9) 0.0481 1.0000 Uani .
C51 C 0.51972(17) 0.57133(18) 0.32825(9) 0.0292 1.0000 Uani .
C52 C 0.45139(18) 0.5362(2) 0.35729(10) 0.0364 1.0000 Uani .
C53 C 0.49125(17) 0.49437(18) 0.39873(9) 0.0308 1.0000 Uani .
C54 C 0.42785(18) 0.4611(2) 0.43222(10) 0.0350 1.0000 Uani .
C55 C 0.47262(17) 0.4214(2) 0.47200(10) 0.0318 1.0000 Uani .
C56 C 0.41616(17) 0.40337(19) 0.51275(9) 0.0323 1.0000 Uani .
C57 C 0.47030(18) 0.38246(19) 0.55368(10) 0.0333 1.0000 Uani .
C58 C 0.42302(18) 0.3822(2) 0.59913(10) 0.0361 1.0000 Uani .
C59 C 0.48733(18) 0.39064(18) 0.63654(9) 0.0319 1.0000 Uani .
Zn101 Zn 0.510191(17) 0.097487(17) 0.247850(17) 0.0217 1.0000 Uani .
N101 N 0.52775(14) 0.16986(13) 0.19189(7) 0.0241 1.0000 Uani .
N102 N 0.53272(14) 0.19604(13) 0.28932(7) 0.0249 1.0000 Uani .
N103 N 0.53393(14) 0.02278(13) 0.30346(7) 0.0246 1.0000 Uani .
N104 N 0.52969(14) -0.00362(13) 0.20569(7) 0.0241 1.0000 Uani .
N105 N 0.37809(13) 0.08341(12) 0.25134(8) 0.0243 1.0000 Uani .
C101 C 0.53378(17) 0.14651(17) 0.14743(9) 0.0268 1.0000 Uani .
C102 C 0.5392(2) 0.21840(18) 0.11917(10) 0.0337 1.0000 Uani .
C103 C 0.5371(2) 0.28393(18) 0.14691(10) 0.0369 1.0000 Uani .
C104 C 0.53022(18) 0.25364(17) 0.19230(9) 0.0288 1.0000 Uani .
C105 C 0.53075(19) 0.30251(17) 0.23084(10) 0.0317 1.0000 Uani .
C106 C 0.53485(18) 0.27568(17) 0.27551(9) 0.0275 1.0000 Uani .
C107 C 0.5454(2) 0.32947(17) 0.31395(10) 0.0329 1.0000 Uani .
C108 C 0.5501(2) 0.28070(18) 0.35079(9) 0.0319 1.0000 Uani .
C109 C 0.54217(17) 0.19683(16) 0.33556(9) 0.0256 1.0000 Uani .
C110 C 0.54621(16) 0.12734(17) 0.36275(9) 0.0256 1.0000 Uani .
C111 C 0.54331(16) 0.04575(17) 0.34754(9) 0.0248 1.0000 Uani .
C112 C 0.54796(18) -0.02653(17) 0.37548(9) 0.0289 1.0000 Uani .
C113 C 0.54074(19) -0.09219(17) 0.34812(10) 0.0314 1.0000 Uani .
C114 C 0.53155(17) -0.06121(16) 0.30292(9) 0.0252 1.0000 Uani .
C115 C 0.52519(19) -0.10929(17) 0.26417(10) 0.0295 1.0000 Uani .
C116 C 0.52728(17) -0.08387(16) 0.21944(9) 0.0262 1.0000 Uani .
C117 C 0.5312(2) -0.13734(17) 0.18091(10) 0.0339 1.0000 Uani .
C118 C 0.53705(19) -0.08891(18) 0.14410(10) 0.0319 1.0000 Uani .
C119 C 0.53463(17) -0.00456(16) 0.15976(8) 0.0250 1.0000 Uani .
C120 C 0.53713(17) 0.06490(17) 0.13227(9) 0.0267 1.0000 Uani .
C121 C 0.33473(18) 0.0674(2) 0.21405(10) 0.0346 1.0000 Uani .
C122 C 0.2530(2) 0.0373(2) 0.21532(11) 0.0443 1.0000 Uani .
C123 C 0.21682(19) 0.0226(2) 0.25638(11) 0.0407 1.0000 Uani .
C124 C 0.26044(19) 0.0415(2) 0.29525(11) 0.0361 1.0000 Uani .
C125 C 0.34037(18) 0.07118(18) 0.29134(9) 0.0308 1.0000 Uani .
C131 C 0.54550(18) 0.05298(17) 0.08213(9) 0.0284 1.0000 Uani .
C132 C 0.4754(2) 0.0623(2) 0.05432(10) 0.0395 1.0000 Uani .
C133 C 0.4826(2) 0.0554(2) 0.00756(10) 0.0466 1.0000 Uani .
C134 C 0.5605(2) 0.0384(2) -0.01153(10) 0.0438 1.0000 Uani .
C135 C 0.6309(2) 0.02911(19) 0.01523(9) 0.0349 1.0000 Uani .
C136 C 0.62384(18) 0.03623(17) 0.06195(9) 0.0290 1.0000 Uani .
C141 C 0.55197(18) 0.14023(16) 0.41293(9) 0.0281 1.0000 Uani .
C142 C 0.48123(19) 0.16838(19) 0.43647(10) 0.0346 1.0000 Uani .
C143 C 0.4844(2) 0.1816(2) 0.48270(11) 0.0431 1.0000 Uani .
C144 C 0.5583(2) 0.1679(2) 0.50579(11) 0.0457 1.0000 Uani .
C145 C 0.6288(2) 0.1400(2) 0.48354(10) 0.0410 1.0000 Uani .
C146 C 0.62643(19) 0.12616(17) 0.43743(9) 0.0305 1.0000 Uani .
S101 S 0.71591(5) 0.02740(5) 0.09570(3) 0.0321 1.0000 Uani .
S102 S 0.71846(5) 0.08940(5) 0.40964(3) 0.0333 1.0000 Uani .
O101 O 0.72837(16) 0.17944(14) 0.06586(8) 0.0429 1.0000 Uani .
O102 O 0.74465(16) 0.24926(14) 0.40711(8) 0.0490 1.0000 Uani .
C151 C 0.75364(19) 0.1323(2) 0.09337(10) 0.0347 1.0000 Uani .
C152 C 0.8134(2) 0.1527(2) 0.13112(11) 0.0429 1.0000 Uani .
C153 C 0.7610(2) 0.1933(2) 0.16942(11) 0.0430 1.0000 Uani .
C154 C 0.8106(2) 0.2084(2) 0.21203(11) 0.0444 1.0000 Uani .
C155 C 0.7544(2) 0.2453(2) 0.24850(14) 0.0448 1.0000 Uani .
C156 C 0.7947(2) 0.2502(2) 0.29530(11) 0.0450 1.0000 Uani .
C157 C 0.8137(2) 0.1673(2) 0.31492(11) 0.0429 1.0000 Uani .
C158 C 0.8421(2) 0.1694(2) 0.36386(11) 0.0456 1.0000 Uani .
C159 C 0.76886(19) 0.18413(18) 0.39466(9) 0.0330 1.0000 Uani .
H21 H 0.7371 0.8403 0.3821 0.0371 1.0000 Uiso R
H31 H 0.7454 0.9113 0.4555 0.0412 1.0000 Uiso R
H51 H 0.7393 0.8651 0.5404 0.0367 1.0000 Uiso R
H71 H 0.7145 0.8261 0.6256 0.0425 1.0000 Uiso R
H81 H 0.6836 0.6993 0.6668 0.0394 1.0000 Uiso R
H121 H 0.6913 0.3832 0.6193 0.0309 1.0000 Uiso R
H131 H 0.6952 0.3106 0.5474 0.0310 1.0000 Uiso R
H151 H 0.7002 0.3559 0.4623 0.0264 1.0000 Uiso R
H171 H 0.7179 0.3951 0.3760 0.0293 1.0000 Uiso R
H181 H 0.7242 0.5260 0.3336 0.0303 1.0000 Uiso R
H211 H 0.5633 0.7197 0.4466 0.0480 1.0000 Uiso R
H221 H 0.4271 0.7646 0.4491 0.0587 1.0000 Uiso R
H231 H 0.3341 0.7155 0.5027 0.0469 1.0000 Uiso R
H241 H 0.3846 0.6198 0.5535 0.0457 1.0000 Uiso R
H251 H 0.5238 0.5784 0.5504 0.0381 1.0000 Uiso R
H321 H 0.8453 0.7056 0.3314 0.0392 1.0000 Uiso R
H331 H 0.8423 0.7388 0.2554 0.0443 1.0000 Uiso R
H341 H 0.7144 0.7383 0.2165 0.0462 1.0000 Uiso R
H351 H 0.5903 0.7078 0.2538 0.0384 1.0000 Uiso R
H421 H 0.8011 0.5516 0.6763 0.0419 1.0000 Uiso R
H431 H 0.7994 0.5028 0.7493 0.0457 1.0000 Uiso R
H441 H 0.6763 0.4455 0.7778 0.0468 1.0000 Uiso R
H451 H 0.5534 0.4443 0.7339 0.0436 1.0000 Uiso R
H521 H 0.4206 0.4955 0.3405 0.0441 1.0000 Uiso R
H522 H 0.4137 0.5785 0.3664 0.0441 1.0000 Uiso R
H531 H 0.5279 0.4513 0.3884 0.0368 1.0000 Uiso R
H532 H 0.5271 0.5328 0.4139 0.0373 1.0000 Uiso R
H541 H 0.3928 0.4223 0.4164 0.0422 1.0000 Uiso R
H542 H 0.3928 0.5063 0.4421 0.0425 1.0000 Uiso R
H551 H 0.4979 0.3711 0.4621 0.0381 1.0000 Uiso R
H552 H 0.5165 0.4566 0.4825 0.0375 1.0000 Uiso R
H561 H 0.3780 0.3589 0.5054 0.0384 1.0000 Uiso R
H562 H 0.3823 0.4515 0.5195 0.0388 1.0000 Uiso R
H571 H 0.4960 0.3299 0.5489 0.0411 1.0000 Uiso R
H572 H 0.5144 0.4238 0.5563 0.0397 1.0000 Uiso R
H581 H 0.3913 0.3307 0.6032 0.0430 1.0000 Uiso R
H582 H 0.3849 0.4295 0.6009 0.0433 1.0000 Uiso R
H1021 H 0.5434 0.2194 0.0874 0.0404 1.0000 Uiso R
H1031 H 0.5401 0.3377 0.1387 0.0439 1.0000 Uiso R
H1051 H 0.5299 0.3597 0.2267 0.0377 1.0000 Uiso R
H1071 H 0.5488 0.3852 0.3125 0.0393 1.0000 Uiso R
H1081 H 0.5590 0.2974 0.3801 0.0376 1.0000 Uiso R
H1121 H 0.5540 -0.0269 0.4057 0.0344 1.0000 Uiso R
H1131 H 0.5431 -0.1479 0.3563 0.0374 1.0000 Uiso R
H1151 H 0.5234 -0.1662 0.2695 0.0356 1.0000 Uiso R
H1171 H 0.5297 -0.1934 0.1817 0.0411 1.0000 Uiso R
H1181 H 0.5419 -0.1071 0.1140 0.0373 1.0000 Uiso R
H1211 H 0.3611 0.0757 0.1865 0.0418 1.0000 Uiso R
H1221 H 0.2233 0.0278 0.1886 0.0533 1.0000 Uiso R
H1231 H 0.1626 -0.0005 0.2580 0.0495 1.0000 Uiso R
H1241 H 0.2377 0.0341 0.3235 0.0429 1.0000 Uiso R
H1251 H 0.3719 0.0816 0.3170 0.0376 1.0000 Uiso R
H1321 H 0.4226 0.0752 0.0667 0.0476 1.0000 Uiso R
H1331 H 0.4351 0.0624 -0.0107 0.0560 1.0000 Uiso R
H1341 H 0.5652 0.0329 -0.0426 0.0527 1.0000 Uiso R
H1351 H 0.6847 0.0187 0.0024 0.0423 1.0000 Uiso R
H1421 H 0.4316 0.1780 0.4212 0.0413 1.0000 Uiso R
H1431 H 0.4354 0.1993 0.4971 0.0516 1.0000 Uiso R
H1441 H 0.5614 0.1787 0.5368 0.0549 1.0000 Uiso R
H1451 H 0.6788 0.1301 0.4989 0.0485 1.0000 Uiso R
H1521 H 0.8404 0.1035 0.1419 0.0515 1.0000 Uiso R
H1522 H 0.8553 0.1920 0.1203 0.0520 1.0000 Uiso R
H1531 H 0.7130 0.1561 0.1763 0.0520 1.0000 Uiso R
H1532 H 0.7375 0.2449 0.1596 0.0522 1.0000 Uiso R
H1541 H 0.8335 0.1550 0.2233 0.0547 1.0000 Uiso R
H1542 H 0.8572 0.2467 0.2054 0.0548 1.0000 Uiso R
H1551 H 0.7045 0.2088 0.2515 0.0538 1.0000 Uiso R
H1552 H 0.7354 0.2997 0.2388 0.0542 1.0000 Uiso R
H1561 H 0.8479 0.2819 0.2933 0.0538 1.0000 Uiso R
H1562 H 0.7574 0.2793 0.3159 0.0538 1.0000 Uiso R
H1571 H 0.8580 0.1402 0.2972 0.0527 1.0000 Uiso R
H1572 H 0.7623 0.1346 0.3129 0.0516 1.0000 Uiso R
H1581 H 0.8663 0.1167 0.3721 0.0553 1.0000 Uiso R
H1582 H 0.8830 0.2131 0.3685 0.0551 1.0000 Uiso R

loop_
_atom_site_aniso_label
_atom_site_aniso_U_11
_atom_site_aniso_U_22
_atom_site_aniso_U_33
_atom_site_aniso_U_23
_atom_site_aniso_U_13
_atom_site_aniso_U_12
Zn1 0.02047(12) 0.02116(12) 0.01804(11) -0.00089(12) 0.00010(11) 0.00097(11)
N1 0.0238(10) 0.0200(10) 0.0231(10) 0.0002(8) 0.0000(8) 0.0006(8)
N2 0.0273(11) 0.0220(11) 0.0212(10) -0.0030(8) -0.0026(8) -0.0004(8)
N3 0.0219(10) 0.0216(10) 0.0186(9) -0.0003(8) 0.0000(8) 0.0016(8)
N4 0.0205(10) 0.0200(10) 0.0174(9) -0.0025(8) 0.0001(7) 0.0023(8)
N5 0.0219(9) 0.0284(10) 0.0214(9) -0.0033(10) -0.0006(9) 0.0022(8)
C1 0.0206(12) 0.0265(13) 0.0238(12) 0.0027(10) 0.0008(10) 0.0004(10)
C2 0.0378(15) 0.0274(14) 0.0276(13) 0.0063(11) 0.0000(11) -0.0054(11)
C3 0.0430(17) 0.0236(13) 0.0345(15) 0.0015(11) -0.0018(12) -0.0073(12)
C4 0.0265(13) 0.0241(12) 0.0273(13) -0.0008(10) -0.0014(10) -0.0026(10)
C5 0.0377(16) 0.0226(13) 0.0303(14) -0.0059(11) 0.0009(12) -0.0026(11)
C6 0.0285(13) 0.0263(13) 0.0256(13) -0.0027(10) 0.0006(10) -0.0017(11)
C7 0.0477(18) 0.0304(15) 0.0269(14) -0.0092(12) -0.0014(12) -0.0035(13)
C8 0.0420(17) 0.0369(16) 0.0226(13) -0.0051(11) 0.0017(11) -0.0035(13)
C9 0.0247(13) 0.0343(14) 0.0178(11) -0.0048(10) 0.0004(9) -0.0011(11)
C10 0.0226(12) 0.0346(14) 0.0190(12) 0.0008(10) -0.0008(10) -0.0013(11)
C11 0.0206(11) 0.0292(13) 0.0212(11) 0.0021(10) 0.0010(9) 0.0015(10)
C12 0.0261(12) 0.0313(14) 0.0237(12) 0.0069(10) 0.0014(10) 0.0027(11)
C13 0.0262(12) 0.0207(12) 0.0291(13) 0.0034(10) 0.0034(10) 0.0031(10)
C14 0.0189(11) 0.0225(12) 0.0256(12) 0.0019(9) 0.0002(9) 0.0023(9)
C15 0.0241(12) 0.0190(12) 0.0249(12) -0.0020(10) 0.0018(10) 0.0033(9)
C16 0.0194(11) 0.0257(13) 0.0211(12) -0.0006(10) 0.0002(9) 0.0010(9)
C17 0.0250(12) 0.0236(12) 0.0227(12) -0.0054(10) 0.0000(10) 0.0035(10)
C18 0.0226(12) 0.0298(13) 0.0216(11) -0.0029(10) 0.0014(9) 0.0007(10)
C19 0.0190(11) 0.0273(13) 0.0172(11) -0.0013(9) 0.0001(9) 0.0022(10)
C20 0.0199(11) 0.0261(12) 0.0220(12) 0.0021(10) 0.0003(9) 0.0009(10)
C21 0.0271(14) 0.059(2) 0.0335(15) 0.0093(14) 0.0022(11) 0.0055(13)
C22 0.0303(16) 0.069(2) 0.0461(19) 0.0116(17) -0.0071(14) 0.0143(16)
C23 0.0203(12) 0.0492(17) 0.0465(16) -0.0097(16) -0.0017(13) 0.0032(11)
C24 0.0267(14) 0.0500(18) 0.0387(15) -0.0067(14) 0.0087(12) -0.0046(13)
C25 0.0301(14) 0.0360(15) 0.0273(13) -0.0016(11) 0.0019(11) 0.0011(12)
C31 0.0299(13) 0.0213(12) 0.0231(12) 0.0002(10) 0.0009(10) 0.0009(10)
C32 0.0347(15) 0.0340(15) 0.0305(14) 0.0019(11) 0.0023(11) -0.0007(12)
C33 0.0455(18) 0.0315(15) 0.0349(15) 0.0022(12) 0.0140(13) -0.0022(13)
C34 0.0602(18) 0.0334(14) 0.0222(12) 0.0055(13) 0.0072(14) 0.0086(13)
C35 0.0450(17) 0.0309(14) 0.0225(13) 0.0002(11) -0.0022(12) 0.0070(12)
C36 0.0353(14) 0.0236(13) 0.0221(12) 0.0015(10) 0.0001(10) 0.0042(11)
C41 0.0320(14) 0.0294(13) 0.0211(12) -0.0017(10) 0.0027(10) -0.0022(11)
C42 0.0367(15) 0.0464(17) 0.0223(13) 0.0001(12) -0.0021(11) -0.0065(13)
C43 0.0453(17) 0.0480(17) 0.0223(12) 0.0002(13) -0.0046(12) -0.0039(14)
C44 0.0530(18) 0.0448(16) 0.0199(12) 0.0022(13) 0.0024(13) -0.0006(14)
C45 0.0425(17) 0.0370(16) 0.0292(14) 0.0002(12) 0.0097(12) -0.0062(13)
C46 0.0329(14) 0.0287(13) 0.0242(12) -0.0015(11) 0.0039(11) 0.0003(11)
S1 0.0272(3) 0.0322(4) 0.0307(3) -0.0017(3) -0.0004(3) 0.0047(3)
S2 0.0297(3) 0.0288(3) 0.0321(3) 0.0007(3) 0.0031(3) 0.0011(3)
O1 0.0411(12) 0.0376(11) 0.0323(11) -0.0040(9) -0.0023(9) -0.0015(9)
O2 0.0567(15) 0.0317(11) 0.0559(14) 0.0118(10) -0.0155(12) -0.0058(11)
C51 0.0244(13) 0.0335(14) 0.0298(13) 0.0023(11) -0.0095(10) 0.0023(11)
C52 0.0260(14) 0.0441(17) 0.0392(16) 0.0031(13) -0.0056(12) -0.0040(12)
C53 0.0236(12) 0.0380(15) 0.0307(13) -0.0038(11) -0.0028(10) -0.0013(11)
C54 0.0223(13) 0.0468(17) 0.0360(15) 0.0007(13) -0.0026(11) -0.0040(12)
C55 0.0234(13) 0.0411(16) 0.0309(14) -0.0047(12) -0.0010(11) -0.0037(11)
C56 0.0219(12) 0.0405(16) 0.0346(14) -0.0007(11) -0.0005(10) -0.0041(11)
C57 0.0292(14) 0.0345(15) 0.0362(15) -0.0033(12) -0.0013(11) -0.0015(12)
C58 0.0291(14) 0.0418(16) 0.0374(15) 0.0046(13) 0.0000(12) -0.0056(12)
C59 0.0333(14) 0.0325(14) 0.0301(13) 0.0032(11) 0.0038(11) -0.0049(12)
Zn101 0.02436(14) 0.02014(12) 0.02046(12) -0.00113(11) 0.00103(12) 0.00047(11)
N101 0.0282(11) 0.0230(11) 0.0212(10) 0.0006(8) 0.0027(8) 0.0005(9)
N102 0.0292(11) 0.0206(11) 0.0248(11) -0.0026(8) 0.0005(9) -0.0017(8)
N103 0.0275(11) 0.0229(11) 0.0234(11) 0.0014(8) -0.0017(9) 0.0009(9)
N104 0.0251(10) 0.0229(11) 0.0241(10) -0.0019(9) 0.0025(9) -0.0005(8)
N105 0.0255(10) 0.0238(10) 0.0234(10) -0.0001(9) 0.0010(9) 0.0012(8)
C101 0.0271(13) 0.0301(14) 0.0233(12) -0.0002(11) 0.0039(10) 0.0013(10)
C102 0.0468(17) 0.0305(14) 0.0239(13) 0.0034(11) 0.0058(12) 0.0047(13)
C103 0.0555(19) 0.0237(14) 0.0317(15) 0.0052(12) 0.0028(14) 0.0039(13)
C104 0.0356(15) 0.0226(13) 0.0283(13) 0.0010(10) 0.0025(11) 0.0031(11)
C105 0.0391(16) 0.0195(13) 0.0365(15) -0.0005(11) 0.0058(12) 0.0029(11)
C106 0.0330(14) 0.0223(13) 0.0271(13) -0.0019(10) 0.0023(11) 0.0021(11)
C107 0.0457(17) 0.0185(13) 0.0345(15) -0.0033(11) 0.0028(13) -0.0005(11)
C108 0.0422(16) 0.0288(14) 0.0247(13) -0.0078(11) 0.0001(11) 0.0000(12)
C109 0.0264(13) 0.0265(13) 0.0238(12) -0.0040(10) 0.0007(10) -0.0001(10)
C110 0.0221(12) 0.0308(14) 0.0240(12) -0.0017(11) 0.0010(10) -0.0022(10)
C111 0.0206(11) 0.0295(13) 0.0245(12) 0.0018(10) 0.0008(10) 0.0000(10)
C112 0.0321(14) 0.0325(14) 0.0221(12) 0.0042(10) 0.0017(10) -0.0035(11)
C113 0.0385(15) 0.0252(14) 0.0305(14) 0.0055(11) 0.0013(12) -0.0006(12)
C114 0.0259(13) 0.0226(13) 0.0271(13) 0.0021(10) -0.0007(10) -0.0016(10)
C115 0.0366(15) 0.0195(13) 0.0323(14) -0.0004(11) 0.0027(11) -0.0010(11)
C116 0.0296(13) 0.0201(12) 0.0288(13) -0.0019(10) 0.0023(11) 0.0006(10)
C117 0.0458(17) 0.0215(13) 0.0345(15) -0.0067(11) 0.0017(13) -0.0034(12)
C118 0.0358(15) 0.0312(15) 0.0288(14) -0.0096(11) 0.0028(12) -0.0008(12)
C119 0.0262(12) 0.0246(13) 0.0241(12) -0.0033(10) 0.0020(10) -0.0016(10)
C120 0.0258(13) 0.0306(14) 0.0235(12) -0.0013(11) -0.0012(10) 0.0001(11)
C121 0.0290(14) 0.0508(18) 0.0239(13) 0.0006(12) 0.0006(11) 0.0059(13)
C122 0.0309(16) 0.065(2) 0.0367(17) -0.0174(16) -0.0089(12) 0.0013(15)
C123 0.0286(13) 0.0397(16) 0.054(2) -0.0047(14) 0.0020(13) -0.0036(12)
C124 0.0309(15) 0.0393(17) 0.0381(16) 0.0071(13) 0.0068(12) 0.0014(12)
C125 0.0313(14) 0.0373(15) 0.0238(13) 0.0000(11) 0.0042(11) 0.0027(11)
C131 0.0357(14) 0.0276(13) 0.0219(12) -0.0046(10) 0.0034(11) -0.0025(11)
C132 0.0356(16) 0.0522(19) 0.0307(15) -0.0060(13) -0.0028(12) -0.0009(14)
C133 0.0496(18) 0.062(2) 0.0284(16) -0.0032(14) -0.0117(13) -0.0037(16)
C134 0.061(2) 0.0499(19) 0.0205(13) -0.0063(12) 0.0006(13) -0.0045(16)
C135 0.0418(16) 0.0367(15) 0.0261(13) -0.0046(11) 0.0044(12) -0.0002(13)
C136 0.0353(14) 0.0254(13) 0.0264(13) -0.0041(10) 0.0029(11) 0.0024(11)
C141 0.0328(14) 0.0257(13) 0.0257(13) -0.0003(10) -0.0004(11) -0.0034(11)
C142 0.0331(15) 0.0386(16) 0.0321(14) -0.0043(12) 0.0011(12) -0.0043(12)
C143 0.0518(19) 0.0435(18) 0.0342(15) -0.0092(14) 0.0139(14) -0.0032(15)
C144 0.063(2) 0.0488(19) 0.0248(15) -0.0062(14) 0.0037(14) -0.0044(16)
C145 0.0501(18) 0.0458(18) 0.0271(13) -0.0004(13) -0.0085(13) -0.0024(15)
C146 0.0357(14) 0.0298(14) 0.0260(13) -0.0005(11) 0.0002(11) -0.0027(11)
S101 0.0335(3) 0.0334(4) 0.0294(3) 0.0013(3) 0.0022(3) 0.0043(3)
S102 0.0329(4) 0.0314(4) 0.0356(4) -0.0008(3) -0.0026(3) 0.0025(3)
O101 0.0541(14) 0.0374(12) 0.0373(11) 0.0062(10) -0.0055(10) -0.0089(10)
O102 0.0623(16) 0.0352(12) 0.0495(14) -0.0071(10) 0.0162(12) -0.0053(11)
C151 0.0360(15) 0.0424(17) 0.0255(13) 0.0019(13) 0.0068(11) -0.0037(13)
C152 0.0365(16) 0.052(2) 0.0397(17) 0.0018(14) -0.0013(13) -0.0058(15)
C153 0.0391(17) 0.058(2) 0.0320(16) -0.0030(14) 0.0010(13) 0.0043(15)
C154 0.0368(17) 0.052(2) 0.0440(18) -0.0051(15) 0.0004(14) -0.0037(15)
C155 0.0456(16) 0.0447(16) 0.0440(16) -0.0035(18) -0.0010(15) 0.0018(15)
C156 0.052(2) 0.0441(18) 0.0391(17) -0.0120(14) -0.0016(15) 0.0036(15)
C157 0.0471(18) 0.0426(18) 0.0388(16) -0.0037(14) 0.0102(14) 0.0001(15)
C158 0.0425(18) 0.049(2) 0.0452(18) -0.0034(16) 0.0073(15) -0.0032(15)
C159 0.0368(16) 0.0340(15) 0.0281(14) -0.0049(12) -0.0036(12) 0.0009(12)

loop_
_atom_type_symbol
_atom_type_scat_dispersion_real
_atom_type_scat_dispersion_imag
_atom_type_scat_Cromer_Mann_a1
_atom_type_scat_Cromer_Mann_b1
_atom_type_scat_Cromer_Mann_a2
_atom_type_scat_Cromer_Mann_b2
_atom_type_scat_Cromer_Mann_a3
_atom_type_scat_Cromer_Mann_b3
_atom_type_scat_Cromer_Mann_a4
_atom_type_scat_Cromer_Mann_b4
_atom_type_scat_Cromer_Mann_c
_atom_type_scat_source
C 0.0033 0.0016 2.3100 20.8439 1.0200 10.2075 1.5886 0.5687 0.8650 51.6512 0.2156 'International Tables Vol C 4.2.6.8 and 6.1.1.4'
H 0.0000 0.0000 0.4930 10.5109 0.3229 26.1257 0.1402 3.1424 0.0408 57.7998 0.0030 'International Tables Vol C 4.2.6.8 and 6.1.1.4'
Br -0.2901 2.4595 17.1789 2.1723 5.2358 16.5796 5.6377 0.2609 3.9851 41.4328 2.9557 'International Tables Vol C 4.2.6.8 and 6.1.1.4'
N 0.0061 0.0033 12.2126 0.0057 3.1322 9.8933 2.0125 28.9975 1.1663 0.5826 -11.5290 'International Tables Vol C 4.2.6.8 and 6.1.1.4'
O 0.0106 0.0060 3.0485 13.2771 2.2868 5.7011 1.5463 0.3239 0.8670 32.9089 0.2508 'International Tables Vol C 4.2.6.8 and 6.1.1.4'
S 0.1246 0.1234 6.9053 1.4679 5.2034 22.2151 1.4379 0.2536 1.5863 56.1720 0.8669 'International Tables Vol C 4.2.6.8 and 6.1.1.4'
Zn 0.2839 1.4301 14.0743 3.2655 7.0318 0.2333 5.1652 10.3163 2.4100 58.7097 1.3041 'International Tables Vol C 4.2.6.8 and 6.1.1.4'

loop_
_geom_angle_atom_site_label_1
_geom_angle_atom_site_label_2
_geom_angle_atom_site_label_3
_geom_angle
_geom_angle_publ_flag
N1 Zn1 N2 89.89(8) yes
N1 Zn1 N3 161.30(8) yes
N2 Zn1 N3 87.37(8) yes
N1 Zn1 N4 87.34(8) yes
N2 Zn1 N4 162.31(8) yes
N3 Zn1 N4 89.67(8) yes
N1 Zn1 N5 95.03(8) yes
N2 Zn1 N5 93.71(8) yes
N3 Zn1 N5 103.60(8) yes
N4 Zn1 N5 103.93(8) yes
Zn1 N1 C1 126.08(17) yes
Zn1 N1 C4 124.71(17) yes
C1 N1 C4 107.1(2) yes
Zn1 N2 C6 124.64(18) yes
Zn1 N2 C9 126.39(17) yes
C6 N2 C9 107.0(2) yes
Zn1 N3 C11 127.47(17) yes
Zn1 N3 C14 126.06(16) yes
C11 N3 C14 106.5(2) yes
Zn1 N4 C16 125.89(17) yes
Zn1 N4 C19 127.24(16) yes
C16 N4 C19 106.6(2) yes
Zn1 N5 C21 120.24(18) yes
Zn1 N5 C25 122.12(18) yes
C21 N5 C25 117.3(2) yes
N1 C1 C2 109.1(2) yes
N1 C1 C20 125.6(2) yes
C2 C1 C20 125.2(2) yes
C1 C2 C3 106.7(2) yes
C1 C2 H21 125.6 no
C3 C2 H21 127.7 no
C2 C3 C4 107.5(2) yes
C2 C3 H31 127.6 no
C4 C3 H31 124.9 no
C3 C4 N1 109.5(2) yes
C3 C4 C5 125.4(3) yes
N1 C4 C5 125.0(2) yes
C4 C5 C6 127.4(2) yes
C4 C5 H51 116.7 no
C6 C5 H51 115.9 no
C5 C6 N2 125.6(2) yes
C5 C6 C7 124.6(3) yes
N2 C6 C7 109.8(2) yes
C6 C7 C8 107.0(3) yes
C6 C7 H71 126.4 no
C8 C7 H71 126.7 no
C7 C8 C9 107.3(2) yes
C7 C8 H81 127.0 no
C9 C8 H81 125.7 no
C8 C9 N2 109.0(2) yes
C8 C9 C10 125.8(2) yes
N2 C9 C10 125.1(2) yes
C9 C10 C11 124.9(2) yes
C9 C10 C41 119.0(2) yes
C11 C10 C41 115.9(2) yes
C10 C11 N3 125.3(2) yes
C10 C11 C12 125.1(2) yes
N3 C11 C12 109.6(2) yes
C11 C12 C13 106.9(2) yes
C11 C12 H121 125.6 no
C13 C12 H121 127.6 no
C12 C13 C14 107.1(2) yes
C12 C13 H131 125.7 no
C14 C13 H131 127.2 no
C13 C14 N3 109.9(2) yes
C13 C14 C15 124.6(2) yes
N3 C14 C15 125.4(2) yes
C14 C15 C16 126.7(2) yes
C14 C15 H151 115.8 no
C16 C15 H151 117.6 no
C15 C16 N4 125.7(2) yes
C15 C16 C17 124.4(2) yes
N4 C16 C17 109.8(2) yes
C16 C17 C18 106.7(2) yes
C16 C17 H171 126.6 no
C18 C17 H171 126.7 no
C17 C18 C19 107.1(2) yes
C17 C18 H181 127.5 no
C19 C18 H181 125.4 no
C18 C19 N4 109.7(2) yes
C18 C19 C20 124.8(2) yes
N4 C19 C20 125.4(2) yes
C19 C20 C1 124.7(2) yes
C19 C20 C31 116.4(2) yes
C1 C20 C31 119.0(2) yes
N5 C21 C22 121.9(3) yes
N5 C21 H211 119.0 no
C22 C21 H211 119.1 no
C21 C22 C23 120.3(3) yes
C21 C22 H221 118.7 no
C23 C22 H221 121.0 no
C22 C23 C24 118.3(3) yes
C22 C23 H231 121.1 no
C24 C23 H231 120.6 no
C23 C24 C25 119.1(3) yes
C23 C24 H241 120.5 no
C25 C24 H241 120.4 no
C24 C25 N5 123.1(3) yes
C24 C25 H251 120.5 no
N5 C25 H251 116.4 no
C20 C31 C32 121.7(2) yes
C20 C31 C36 120.3(2) yes
C32 C31 C36 117.9(2) yes
C31 C32 C33 121.3(3) yes
C31 C32 H321 117.9 no
C33 C32 H321 120.8 no
C32 C33 C34 119.9(3) yes
C32 C33 H331 118.9 no
C34 C33 H331 121.2 no
C33 C34 C35 120.3(3) yes
C33 C34 H341 120.1 no
C35 C34 H341 119.6 no
C34 C35 C36 120.2(3) yes
C34 C35 H351 120.4 no
C36 C35 H351 119.4 no
C31 C36 C35 120.5(3) yes
C31 C36 S1 119.96(19) yes
C35 C36 S1 119.5(2) yes
C10 C41 C42 119.4(2) yes
C10 C41 C46 122.2(2) yes
C42 C41 C46 118.3(2) yes
C41 C42 C43 121.7(3) yes
C41 C42 H421 118.7 no
C43 C42 H421 119.5 no
C42 C43 C44 119.1(3) yes
C42 C43 H431 119.3 no
C44 C43 H431 121.5 no
C43 C44 C45 120.4(3) yes
C43 C44 H441 119.3 no
C45 C44 H441 120.3 no
C44 C45 C46 120.2(3) yes
C44 C45 H451 121.4 no
C46 C45 H451 118.3 no
C41 C46 C45 120.2(3) yes
C41 C46 S2 119.9(2) yes
C45 C46 S2 119.9(2) yes
C36 S1 C51 102.37(13) yes
C46 S2 C59 104.89(13) yes
S1 C51 O1 122.8(2) yes
S1 C51 C52 112.1(2) yes
O1 C51 C52 125.0(3) yes
C51 C52 C53 109.5(2) yes
C51 C52 H521 109.4 no
C53 C52 H521 108.3 no
C51 C52 H522 109.8 no
C53 C52 H522 110.4 no
H521 C52 H522 109.3 no
C52 C53 C54 114.3(2) yes
C52 C53 H531 108.4 no
C54 C53 H531 110.3 no
C52 C53 H532 109.1 no
C54 C53 H532 108.5 no
H531 C53 H532 105.8 no
C53 C54 C55 110.7(2) yes
C53 C54 H541 107.2 no
C55 C54 H541 111.6 no
C53 C54 H542 107.8 no
C55 C54 H542 110.8 no
H541 C54 H542 108.6 no
C54 C55 C56 115.0(2) yes
C54 C55 H551 108.6 no
C56 C55 H551 108.8 no
C54 C55 H552 109.7 no
C56 C55 H552 106.4 no
H551 C55 H552 108.2 no
C55 C56 C57 110.1(2) yes
C55 C56 H561 109.2 no
C57 C56 H561 111.3 no
C55 C56 H562 109.2 no
C57 C56 H562 109.1 no
H561 C56 H562 107.9 no
C56 C57 C58 115.1(2) yes
C56 C57 H571 108.6 no
C58 C57 H571 109.4 no
C56 C57 H572 108.1 no
C58 C57 H572 106.3 no
H571 C57 H572 109.1 no
C57 C58 C59 108.4(2) yes
C57 C58 H581 110.9 no
C59 C58 H581 109.2 no
C57 C58 H582 110.1 no
C59 C58 H582 107.7 no
H581 C58 H582 110.5 no
C58 C59 S2 110.4(2) yes
C58 C59 O2 125.6(3) yes
S2 C59 O2 123.9(2) yes
N101 Zn101 N102 90.64(9) yes
N101 Zn101 N103 161.83(9) yes
N102 Zn101 N103 87.24(9) yes
N101 Zn101 N104 87.10(8) yes
N102 Zn101 N104 161.54(8) yes
N103 Zn101 N104 89.21(9) yes
N101 Zn101 N105 103.67(9) yes
N102 Zn101 N105 103.18(9) yes
N103 Zn101 N105 94.37(8) yes
N104 Zn101 N105 95.15(8) yes
Zn101 N101 C101 128.65(18) yes
Zn101 N101 C104 124.77(18) yes
C101 N101 C104 106.5(2) yes
Zn101 N102 C106 124.74(18) yes
Zn101 N102 C109 128.40(17) yes
C106 N102 C109 106.7(2) yes
Zn101 N103 C111 128.02(17) yes
Zn101 N103 C114 124.74(18) yes
C111 N103 C114 106.7(2) yes
Zn101 N104 C116 124.74(17) yes
Zn101 N104 C119 127.89(18) yes
C116 N104 C119 106.7(2) yes
Zn101 N105 C121 119.57(18) yes
Zn101 N105 C125 120.04(18) yes
C121 N105 C125 118.5(2) yes
N101 C101 C102 109.6(2) yes
N101 C101 C120 124.8(2) yes
C102 C101 C120 125.5(2) yes
C101 C102 C103 106.7(2) yes
C101 C102 H1021 126.7 no
C103 C102 H1021 126.6 no
C102 C103 C104 107.5(3) yes
C102 C103 H1031 126.6 no
C104 C103 H1031 125.8 no
C103 C104 N101 109.7(2) yes
C103 C104 C105 124.8(3) yes
N101 C104 C105 125.4(3) yes
C104 C105 C106 126.8(3) yes
C104 C105 H1051 117.4 no
C106 C105 H1051 115.7 no
C105 C106 N102 125.6(2) yes
C105 C106 C107 124.2(2) yes
N102 C106 C107 110.1(2) yes
C106 C107 C108 106.6(2) yes
C106 C107 H1071 125.0 no
C108 C107 H1071 128.4 no
C107 C108 C109 107.4(2) yes
C107 C108 H1081 126.6 no
C109 C108 H1081 126.0 no
C108 C109 N102 109.2(2) yes
C108 C109 C110 125.8(2) yes
N102 C109 C110 125.0(2) yes
C109 C110 C111 125.6(2) yes
C109 C110 C141 117.5(2) yes
C111 C110 C141 116.8(2) yes
C110 C111 N103 124.7(2) yes
C110 C111 C112 126.0(2) yes
N103 C111 C112 109.3(2) yes
C111 C112 C113 107.4(2) yes
C111 C112 H1121 125.6 no
C113 C112 H1121 127.1 no
C112 C113 C114 106.9(2) yes
C112 C113 H1131 127.5 no
C114 C113 H1131 125.6 no
C113 C114 N103 109.7(2) yes
C113 C114 C115 125.3(2) yes
N103 C114 C115 125.0(2) yes
C114 C115 C116 128.1(2) yes
C114 C115 H1151 114.7 no
C116 C115 H1151 117.0 no
C115 C116 N104 124.7(2) yes
C115 C116 C117 125.3(2) yes
N104 C116 C117 109.9(2) yes
C116 C117 C118 106.9(2) yes
C116 C117 H1171 125.7 no
C118 C117 H1171 127.4 no
C117 C118 C119 107.0(2) yes
C117 C118 H1181 125.9 no
C119 C118 H1181 127.0 no
C118 C119 N104 109.4(2) yes
C118 C119 C120 125.5(2) yes
N104 C119 C120 125.1(2) yes
C101 C120 C119 125.4(2) yes
C101 C120 C131 116.2(2) yes
C119 C120 C131 118.3(2) yes
N105 C121 C122 122.0(3) yes
N105 C121 H1211 118.2 no
C122 C121 H1211 119.8 no
C121 C122 C123 118.5(3) yes
C121 C122 H1221 120.3 no
C123 C122 H1221 121.1 no
C122 C123 C124 119.8(3) yes
C122 C123 H1231 120.0 no
C124 C123 H1231 120.2 no
C123 C124 C125 118.3(3) yes
C123 C124 H1241 122.5 no
C125 C124 H1241 119.3 no
C124 C125 N105 122.8(3) yes
C124 C125 H1251 119.8 no
N105 C125 H1251 117.3 no
C120 C131 C132 120.1(3) yes
C120 C131 C136 121.6(3) yes
C132 C131 C136 118.2(3) yes
C131 C132 C133 121.1(3) yes
C131 C132 H1321 120.1 no
C133 C132 H1321 118.8 no
C132 C133 C134 119.7(3) yes
C132 C133 H1331 120.0 no
C134 C133 H1331 120.3 no
C133 C134 C135 120.4(3) yes
C133 C134 H1341 119.7 no
C135 C134 H1341 119.9 no
C134 C135 C136 120.0(3) yes
C134 C135 H1351 121.0 no
C136 C135 H1351 119.0 no
C131 C136 C135 120.7(3) yes
C131 C136 S101 120.0(2) yes
C135 C136 S101 119.3(2) yes
C110 C141 C142 119.4(2) yes
C110 C141 C146 122.7(2) yes
C142 C141 C146 117.9(3) yes
C141 C142 C143 121.1(3) yes
C141 C142 H1421 119.5 no
C143 C142 H1421 119.4 no
C142 C143 C144 119.8(3) yes
C142 C143 H1431 118.1 no
C144 C143 H1431 122.1 no
C143 C144 C145 120.4(3) yes
C143 C144 H1441 120.2 no
C145 C144 H1441 119.4 no
C144 C145 C146 120.4(3) yes
C144 C145 H1451 120.9 no
C146 C145 H1451 118.7 no
C141 C146 C145 120.5(3) yes
C141 C146 S102 120.2(2) yes
C145 C146 S102 119.3(2) yes
C136 S101 C151 99.91(14) yes
C146 S102 C159 100.86(14) yes
S101 C151 O101 121.6(2) yes
S101 C151 C152 112.7(2) yes
O101 C151 C152 125.5(3) yes
C151 C152 C153 107.6(3) yes
C151 C152 H1521 110.1 no
C153 C152 H1521 110.3 no
C151 C152 H1522 109.0 no
C153 C152 H1522 108.8 no
H1521 C152 H1522 110.9 no
C152 C153 C154 113.8(3) yes
C152 C153 H1531 107.3 no
C154 C153 H1531 109.0 no
C152 C153 H1532 110.9 no
C154 C153 H1532 108.2 no
H1531 C153 H1532 107.4 no
C153 C154 C155 110.8(3) yes
C153 C154 H1541 109.1 no
C155 C154 H1541 108.6 no
C153 C154 H1542 108.9 no
C155 C154 H1542 109.1 no
H1541 C154 H1542 110.3 no
C154 C155 C156 115.0(3) yes
C154 C155 H1551 106.8 no
C156 C155 H1551 106.4 no
C154 C155 H1552 109.1 no
C156 C155 H1552 110.4 no
H1551 C155 H1552 109.0 no
C155 C156 C157 112.9(3) yes
C155 C156 H1561 109.1 no
C157 C156 H1561 108.9 no
C155 C156 H1562 110.0 no
C157 C156 H1562 108.5 no
H1561 C156 H1562 107.3 no
C156 C157 C158 114.2(3) yes
C156 C157 H1571 109.9 no
C158 C157 H1571 108.2 no
C156 C157 H1572 107.6 no
C158 C157 H1572 108.4 no
H1571 C157 H1572 108.4 no
C157 C158 C159 111.0(3) yes
C157 C158 H1581 109.7 no
C159 C158 H1581 107.1 no
C157 C158 H1582 110.3 no
C159 C158 H1582 108.1 no
H1581 C158 H1582 110.5 no
C158 C159 S102 110.9(2) yes
C158 C159 O102 125.7(3) yes
S102 C159 O102 123.3(2) yes

loop_
_geom_bond_atom_site_label_1
_geom_bond_atom_site_label_2
_geom_bond_distance
_geom_bond_publ_flag
Zn1 N1 2.084(2) yes
Zn1 N2 2.073(2) yes
Zn1 N3 2.071(2) yes
Zn1 N4 2.064(2) yes
Zn1 N5 2.1518(19) yes
N1 C1 1.374(3) yes
N1 C4 1.370(3) yes
N2 C6 1.360(3) yes
N2 C9 1.374(3) yes
N3 C11 1.371(3) yes
N3 C14 1.365(3) yes
N4 C16 1.365(3) yes
N4 C19 1.370(3) yes
N5 C21 1.347(4) yes
N5 C25 1.337(3) yes
C1 C2 1.459(4) yes
C1 C20 1.396(4) yes
C2 C3 1.354(4) yes
C2 H21 0.919 no
C3 C4 1.443(4) yes
C3 H31 0.910 no
C4 C5 1.394(4) yes
C5 C6 1.405(4) yes
C5 H51 0.932 no
C6 C7 1.446(4) yes
C7 C8 1.345(4) yes
C7 H71 0.908 no
C8 C9 1.448(4) yes
C8 H81 0.938 no
C9 C10 1.397(4) yes
C10 C11 1.408(4) yes
C10 C41 1.505(4) yes
C11 C12 1.448(4) yes
C12 C13 1.347(4) yes
C12 H121 0.926 no
C13 C14 1.443(4) yes
C13 H131 0.909 no
C14 C15 1.393(4) yes
C15 C16 1.395(4) yes
C15 H151 0.922 no
C16 C17 1.451(3) yes
C17 C18 1.352(4) yes
C17 H171 0.920 no
C18 C19 1.444(4) yes
C18 H181 0.949 no
C19 C20 1.410(4) yes
C20 C31 1.493(3) yes
C21 C22 1.379(4) yes
C21 H211 0.939 no
C22 C23 1.358(5) yes
C22 H221 0.919 no
C23 C24 1.377(5) yes
C23 H231 0.931 no
C24 C25 1.373(4) yes
C24 H241 0.908 no
C25 H251 0.936 no
C31 C32 1.395(4) yes
C31 C36 1.405(4) yes
C32 C33 1.387(4) yes
C32 H321 0.945 no
C33 C34 1.380(5) yes
C33 H331 0.932 no
C34 C35 1.373(4) yes
C34 H341 0.931 no
C35 C36 1.396(4) yes
C35 H351 0.938 no
C36 S1 1.775(3) yes
C41 C42 1.385(4) yes
C41 C46 1.408(4) yes
C42 C43 1.396(4) yes
C42 H421 0.927 no
C43 C44 1.381(4) yes
C43 H431 0.930 no
C44 C45 1.388(4) yes
C44 H441 0.928 no
C45 C46 1.388(4) yes
C45 H451 0.932 no
C46 S2 1.778(3) yes
S1 C51 1.795(3) yes
S2 C59 1.798(3) yes
O1 C51 1.205(4) yes
O2 C59 1.205(4) yes
C51 C52 1.497(4) yes
C52 C53 1.542(4) yes
C52 H521 0.961 no
C52 H522 0.951 no
C53 C54 1.513(4) yes
C53 H531 0.961 no
C53 H532 0.958 no
C54 C55 1.522(4) yes
C54 H541 0.963 no
C54 H542 0.968 no
C55 C56 1.532(4) yes
C55 H551 0.959 no
C55 H552 0.953 no
C56 C57 1.525(4) yes
C56 H561 0.970 no
C56 H562 0.972 no
C57 C58 1.543(4) yes
C57 H571 0.960 no
C57 H572 0.974 no
C58 C59 1.513(4) yes
C58 H581 0.987 no
C58 H582 0.980 no
Zn101 N101 2.057(2) yes
Zn101 N102 2.056(2) yes
Zn101 N103 2.086(2) yes
Zn101 N104 2.093(2) yes
Zn101 N105 2.106(2) yes
N101 C101 1.377(3) yes
N101 C104 1.367(3) yes
N102 C106 1.363(3) yes
N102 C109 1.381(3) yes
N103 C111 1.369(3) yes
N103 C114 1.371(3) yes
N104 C116 1.372(3) yes
N104 C119 1.366(3) yes
N105 C121 1.328(4) yes
N105 C125 1.344(3) yes
C101 C102 1.444(4) yes
C101 C120 1.406(4) yes
C102 C103 1.350(4) yes
C102 H1021 0.947 no
C103 C104 1.439(4) yes
C103 H1031 0.911 no
C104 C105 1.394(4) yes
C105 C106 1.398(4) yes
C105 H1051 0.941 no
C106 C107 1.449(4) yes
C107 C108 1.355(4) yes
C107 H1071 0.912 no
C108 C109 1.447(4) yes
C108 H1081 0.924 no
C109 C110 1.393(4) yes
C110 C111 1.406(4) yes
C110 C141 1.507(4) yes
C111 C112 1.443(4) yes
C112 C113 1.349(4) yes
C112 H1121 0.901 no
C113 C114 1.441(4) yes
C113 H1131 0.941 no
C114 C115 1.396(4) yes
C115 C116 1.392(4) yes
C115 H1151 0.942 no
C116 C117 1.440(4) yes
C117 C118 1.352(4) yes
C117 H1171 0.915 no
C118 C119 1.453(4) yes
C118 H1181 0.945 no
C119 C120 1.397(4) yes
C120 C131 1.507(4) yes
C121 C122 1.384(4) yes
C121 H1211 0.929 no
C122 C123 1.368(5) yes
C122 H1221 0.935 no
C123 C124 1.380(4) yes
C123 H1231 0.939 no
C124 C125 1.359(4) yes
C124 H1241 0.920 no
C125 H1251 0.926 no
C131 C132 1.391(4) yes
C131 C136 1.404(4) yes
C132 C133 1.397(4) yes
C132 H1321 0.937 no
C133 C134 1.385(5) yes
C133 H1331 0.934 no
C134 C135 1.376(4) yes
C134 H1341 0.929 no
C135 C136 1.396(4) yes
C135 H1351 0.948 no
C136 S101 1.774(3) yes
C141 C142 1.397(4) yes
C141 C146 1.404(4) yes
C142 C143 1.390(4) yes
C142 H1421 0.920 no
C143 C144 1.375(5) yes
C143 H1431 0.929 no
C144 C145 1.374(5) yes
C144 H1441 0.939 no
C145 C146 1.388(4) yes
C145 H1451 0.927 no
C146 S102 1.778(3) yes
S101 C151 1.815(3) yes
S102 C159 1.795(3) yes
O101 C151 1.190(4) yes
O102 C159 1.188(4) yes
C151 C152 1.504(4) yes
C152 C153 1.556(5) yes
C152 H1521 0.963 no
C152 H1522 0.977 no
C153 C154 1.509(4) yes
C153 H1531 0.994 no
C153 H1532 0.966 no
C154 C155 1.525(5) yes
C154 H1541 0.999 no
C154 H1542 0.987 no
C155 C156 1.531(5) yes
C155 H1551 0.993 no
C155 H1552 0.981 no
C156 C157 1.502(5) yes
C156 H1561 0.990 no
C156 H1562 0.974 no
C157 C158 1.521(5) yes
C157 H1571 0.982 no
C157 H1572 0.976 no
C158 C159 1.496(4) yes
C158 H1581 0.972 no
C158 H1582 0.972 no

loop_
_geom_hbond_atom_site_label_D
_geom_hbond_atom_site_label_H
_geom_hbond_atom_site_label_A
_geom_hbond_site_symmetry_A
_geom_hbond_angle_DHA
_geom_hbond_distance_DH
_geom_hbond_distance_HA
_geom_hbond_distance_DA
_geom_hbond_publ_flag
C13 H131 O101 2_655 145 0.91 2.52 3.304(4) yes
C15 H151 O102 . 147 0.92 2.49 3.303(4) yes
C17 H171 O102 . 136 0.92 2.59 3.309(4) yes
C107 H1071 O1 . 173 0.91 2.48 3.384(4) yes
C117 H1171 O2 4_654 154 0.91 2.57 3.417(4) yes
C123 H1231 N103 3_455 147 0.94 2.47 3.298(4) yes
C145 H1451 O101 2_655 144 0.93 2.60 3.390(4) yes
